data_4064336
loop_
_publ_author_name
'West, Nathan M.'
'Labinger, Jay A.'
'Bercaw, John E.'

_publ_section_title
;
 Heterobimetallic Complexes of Rhenium and Zinc: Potential Catalysts for
 Homogeneous Syngas Conversion
;
_journal_issue 10
_journal_name_full Organometallics
_journal_page_first 2690
_journal_paper_doi 10.1021/om200051u
_journal_volume 30
_journal_year 2011
_chemical_formula_moiety 'C26 H17 Cl N2 O4 P Re Zn, C H2 Cl2'
_chemical_formula_sum 'C27 H19 Cl3 N2 O4 P Re Zn'
_chemical_formula_weight 824.33
_chemical_name_systematic
;

 ?

;
_space_group_IT_number 2
_symmetry_cell_setting triclinic
_symmetry_space_group_name_Hall '-P 1'
_symmetry_space_group_name_H-M 'P -1'
_atom_sites_solution_hydrogens difmap
_atom_sites_solution_primary direct
_atom_sites_solution_secondary difmap
_audit_creation_method SHELXL-97
_cell_angle_alpha 96.985(2)
_cell_angle_beta 94.550(2)
_cell_angle_gamma 109.583(2)
_cell_formula_units_Z 2
_cell_length_a 8.9302(4)
_cell_length_b 10.5871(4)
_cell_length_c 16.0479(6)
_cell_measurement_reflns_used 9375
_cell_measurement_temperature 100(2)
_cell_measurement_theta_max 46.42
_cell_measurement_theta_min 2.44
_cell_volume 1407.13(10)
_computing_cell_refinement 'Bruker SAINT-Plus v7.66A'
_computing_data_collection 'Bruker APEX2 v2009.7-0'
_computing_data_reduction 'Bruker SAINT-Plus v7.66A'
_computing_molecular_graphics 'Bruker XP v5.1'
_computing_publication_material 'Bruker XCIF 2008'
_computing_structure_refinement 'SHELXL-97 (Sheldrick, 2008)'
_computing_structure_solution 'SHELXS-97 (Sheldrick, 2008)'
_diffrn_ambient_temperature 100(2)
_diffrn_measured_fraction_theta_full 0.975
_diffrn_measured_fraction_theta_max 0.975
_diffrn_measurement_device_type 'Bruker KAPPA APEX II'
_diffrn_measurement_method '\w scans; 27 settings'
_diffrn_radiation_monochromator graphite
_diffrn_radiation_source 'fine-focus sealed tube'
_diffrn_radiation_type MoK\a
_diffrn_radiation_wavelength 0.71073
_diffrn_reflns_av_R_equivalents 0.0336
_diffrn_reflns_av_sigmaI/netI 0.0322
_diffrn_reflns_limit_h_max 18
_diffrn_reflns_limit_h_min -18
_diffrn_reflns_limit_k_max 22
_diffrn_reflns_limit_k_min -18
_diffrn_reflns_limit_l_max 33
_diffrn_reflns_limit_l_min -33
_diffrn_reflns_number 119576
_diffrn_reflns_theta_full 48.39
_diffrn_reflns_theta_max 48.39
_diffrn_reflns_theta_min 2.07
_exptl_absorpt_coefficient_mu 5.528
_exptl_absorpt_correction_T_max 0.7495
_exptl_absorpt_correction_T_min 0.6504
_exptl_absorpt_correction_type multi-scan
_exptl_absorpt_process_details 'SADABS v2008/1, Bruker-AXS, Madison, WI'
_exptl_crystal_colour Orange
_exptl_crystal_density_diffrn 1.946
_exptl_crystal_density_meas 0
_exptl_crystal_density_method 'not measured'
_exptl_crystal_description Fragment
_exptl_crystal_F_000 796
_exptl_crystal_size_max 0.19
_exptl_crystal_size_mid 0.15
_exptl_crystal_size_min 0.14
_refine_diff_density_max 3.528
_refine_diff_density_min -1.296
_refine_diff_density_rms 0.159
_refine_ls_extinction_method none
_refine_ls_goodness_of_fit_ref 1.470
_refine_ls_hydrogen_treatment Unrestrained
_refine_ls_matrix_type 'Full matrix'
_refine_ls_number_parameters 428
_refine_ls_number_reflns 26771
_refine_ls_number_restraints 0
_refine_ls_restrained_S_all 1.470
_refine_ls_R_factor_all 0.0367
_refine_ls_R_factor_gt 0.0265
_refine_ls_shift/su_max 0.004
_refine_ls_shift/su_mean 0.000
_refine_ls_structure_factor_coef Fsqd
_refine_ls_weighting_details w=1/s^2^(Fo^2^)
_refine_ls_weighting_scheme sigma
_refine_ls_wR_factor_gt 0.0405
_refine_ls_wR_factor_ref 0.0413
_reflns_number_gt 22985
_reflns_number_total 26771
_reflns_threshold_expression >2sigma(I)
_cod_data_source_file om200051u_si_001.cif
_cod_data_source_block 11
_cod_depositor_comments
;
The following automatic conversions were performed:

'_symmetry_cell_setting' value 'Triclinic' changed to 'triclinic'
according to /home/saulius/struct/CIF-dictionaries/cif_core.dic
dictionary named 'cif_core.dic' version 2.4.1 from
2010-06-29.

'_refine_ls_weighting_scheme' value 'Sigma' changed to
'sigma' according to
/home/saulius/struct/CIF-dictionaries/cif_core.dic dictionary named
'cif_core.dic' version 2.4.1 from 2010-06-29.

Automatic conversion script
Id: cif_fix_values 1715 2011-07-08 13:25:40Z adriana 

The following automatic conversions were performed:

'_atom_sites_solution_primary' value 'Direct methods' was changed to
'direct'.

'_atom_sites_solution_secondary' value 'Difference Fourier map' was
changed to 'difmap'.

'_atom_sites_solution_hydrogens' value 'Difference Fourier map' was
changed to 'difmap'.

Automatic conversion script
Id: cif_fix_values 6452 2018-10-05 10:23:21Z andrius 
;
_cod_original_sg_symbol_H-M P-1
_cod_database_code 4064336

loop_
_symmetry_equiv_pos_as_xyz
'x, y, z'
'-x, -y, -z'

loop_
_atom_site_label
_atom_site_type_symbol
_atom_site_fract_x
_atom_site_fract_y
_atom_site_fract_z
_atom_site_U_iso_or_equiv
_atom_site_adp_type
_atom_site_occupancy
_atom_site_symmetry_multiplicity
_atom_site_calc_flag
Re1 Re -0.018118(4) -0.018141(3) 0.298668(2) 0.01104(1) Uani 1 1 d
Zn2 Zn 0.113473(13) 0.225379(11) 0.387307(7) 0.01273(2) Uani 1 1 d
Cl1 Cl 0.10335(3) 0.42470(2) 0.346376(17) 0.01864(4) Uani 1 1 d
P1 P 0.24250(3) 0.05364(2) 0.248817(15) 0.01217(4) Uani 1 1 d
O1 O 0.14582(11) -0.07477(9) 0.46191(5) 0.02573(16) Uani 1 1 d
O2 O -0.33993(9) -0.08258(8) 0.37482(5) 0.02158(15) Uani 1 1 d
O3 O -0.13537(11) 0.14533(9) 0.17570(6) 0.02735(17) Uani 1 1 d
O4 O -0.13004(11) -0.29467(8) 0.18027(5) 0.02288(15) Uani 1 1 d
N1 N 0.21089(10) 0.32074(8) 0.51363(5) 0.01391(13) Uani 1 1 d
N2 N 0.35287(9) 0.22983(8) 0.39517(5) 0.01233(12) Uani 1 1 d
C1 C 0.08373(12) -0.05634(10) 0.40145(6) 0.01672(16) Uani 1 1 d
C2 C -0.22122(12) -0.05796(10) 0.34697(6) 0.01549(15) Uani 1 1 d
C3 C -0.09139(12) 0.08498(10) 0.22037(7) 0.01750(16) Uani 1 1 d
C4 C -0.08709(12) -0.19153(10) 0.22480(6) 0.01526(15) Uani 1 1 d
C5 C 0.13255(12) 0.36783(10) 0.57039(6) 0.01643(16) Uani 1 1 d
C6 C 0.20540(13) 0.43692(10) 0.65022(6) 0.01800(17) Uani 1 1 d
C7 C 0.36683(13) 0.46017(11) 0.67140(6) 0.01824(17) Uani 1 1 d
C8 C 0.45085(12) 0.41704(10) 0.61204(6) 0.01619(15) Uani 1 1 d
C9 C 0.36950(11) 0.34673(9) 0.53356(6) 0.01271(13) Uani 1 1 d
C10 C 0.44920(11) 0.29451(9) 0.46678(6) 0.01268(14) Uani 1 1 d
C11 C 0.61009(12) 0.30611(10) 0.47666(7) 0.01718(16) Uani 1 1 d
C12 C 0.66846(12) 0.25111(11) 0.40905(7) 0.01909(17) Uani 1 1 d
C13 C 0.56542(12) 0.17976(10) 0.33617(7) 0.01683(16) Uani 1 1 d
C14 C 0.40508(11) 0.16790(9) 0.33192(6) 0.01284(14) Uani 1 1 d
C15 C 0.32986(11) -0.07390(10) 0.21523(6) 0.01589(15) Uani 1 1 d
C16 C 0.45037(12) -0.04933(11) 0.16243(7) 0.01976(18) Uani 1 1 d
C17 C 0.52114(13) -0.14568(12) 0.14254(8) 0.0248(2) Uani 1 1 d
C18 C 0.47294(14) -0.26691(12) 0.17443(8) 0.0253(2) Uani 1 1 d
C19 C 0.35294(14) -0.29303(11) 0.22625(8) 0.02221(19) Uani 1 1 d
C20 C 0.28115(12) -0.19700(10) 0.24673(7) 0.01778(16) Uani 1 1 d
C21 C 0.24973(11) 0.14742(9) 0.16050(6) 0.01400(14) Uani 1 1 d
C22 C 0.20240(12) 0.07650(11) 0.07794(6) 0.01814(17) Uani 1 1 d
C23 C 0.19003(13) 0.14606(12) 0.01107(7) 0.02113(19) Uani 1 1 d
C24 C 0.22455(14) 0.28502(13) 0.02555(7) 0.0225(2) Uani 1 1 d
C25 C 0.26816(14) 0.35552(11) 0.10760(7) 0.02096(18) Uani 1 1 d
C26 C 0.28011(12) 0.28681(10) 0.17519(6) 0.01687(16) Uani 1 1 d
H5 H 0.0272(17) 0.3541(14) 0.5518(9) 0.012(3) Uiso 1 1 d
H6 H 0.146(2) 0.4686(17) 0.6854(11) 0.027(4) Uiso 1 1 d
H7 H 0.420(2) 0.5063(17) 0.7250(11) 0.025(4) Uiso 1 1 d
H8 H 0.559(2) 0.4357(18) 0.6232(12) 0.030(4) Uiso 1 1 d
H11 H 0.6774(18) 0.3537(15) 0.5262(10) 0.019(3) Uiso 1 1 d
H12 H 0.778(2) 0.2586(17) 0.4107(11) 0.025(4) Uiso 1 1 d
H13 H 0.6047(19) 0.1404(16) 0.2955(11) 0.022(4) Uiso 1 1 d
H16 H 0.4806(19) 0.0287(17) 0.1405(11) 0.022(4) Uiso 1 1 d
H17 H 0.599(2) -0.1265(18) 0.1085(12) 0.028(4) Uiso 1 1 d
H18 H 0.526(2) -0.338(2) 0.1600(14) 0.044(5) Uiso 1 1 d
H19 H 0.311(2) -0.3813(17) 0.2485(11) 0.027(4) Uiso 1 1 d
H20 H 0.1943(19) -0.2131(16) 0.2833(11) 0.022(4) Uiso 1 1 d
H22 H 0.1779(19) -0.0173(17) 0.0684(11) 0.023(4) Uiso 1 1 d
H23 H 0.156(2) 0.0981(17) -0.0424(11) 0.024(4) Uiso 1 1 d
H24 H 0.222(2) 0.3301(17) -0.0214(11) 0.025(4) Uiso 1 1 d
H25 H 0.289(2) 0.4491(18) 0.1181(11) 0.028(4) Uiso 1 1 d
H26 H 0.3043(19) 0.3304(16) 0.2314(11) 0.021(4) Uiso 1 1 d
C31 C 0.85737(14) 0.39803(12) 0.09371(8) 0.0233(2) Uani 1 1 d
Cl2 Cl 0.66269(4) 0.35400(4) 0.12330(3) 0.04069(8) Uani 1 1 d
Cl3 Cl 0.85229(4) 0.32662(3) -0.01214(2) 0.03377(7) Uani 1 1 d
H31A H 0.904(2) 0.4949(17) 0.1004(11) 0.024(4) Uiso 1 1 d
H31B H 0.919(2) 0.3676(17) 0.1295(12) 0.027(4) Uiso 1 1 d

loop_
_atom_site_aniso_label
_atom_site_aniso_U_11
_atom_site_aniso_U_22
_atom_site_aniso_U_33
_atom_site_aniso_U_23
_atom_site_aniso_U_13
_atom_site_aniso_U_12
Re1 0.01034(1) 0.01016(1) 0.01094(1) 0.00052(1) 0.00089(1) 0.00192(1)
Zn2 0.01037(4) 0.01198(4) 0.01424(4) -0.00141(3) 0.00081(3) 0.00319(3)
Cl1 0.01788(9) 0.01518(9) 0.02319(11) 0.00183(8) 0.00128(8) 0.00692(7)
P1 0.01144(9) 0.01146(9) 0.01234(9) -0.00038(7) 0.00181(7) 0.00306(7)
O1 0.0261(4) 0.0297(4) 0.0182(3) 0.0061(3) -0.0035(3) 0.0063(3)
O2 0.0160(3) 0.0236(4) 0.0230(4) 0.0028(3) 0.0061(3) 0.0036(3)
O3 0.0234(4) 0.0260(4) 0.0331(5) 0.0132(4) -0.0018(3) 0.0075(3)
O4 0.0302(4) 0.0162(3) 0.0177(3) -0.0033(3) -0.0005(3) 0.0051(3)
N1 0.0132(3) 0.0133(3) 0.0139(3) 0.0002(2) 0.0017(2) 0.0036(2)
N2 0.0117(3) 0.0114(3) 0.0129(3) 0.0004(2) 0.0007(2) 0.0034(2)
C1 0.0154(4) 0.0168(4) 0.0154(4) 0.0012(3) 0.0016(3) 0.0028(3)
C2 0.0153(4) 0.0134(4) 0.0157(4) 0.0011(3) 0.0007(3) 0.0032(3)
C3 0.0140(4) 0.0165(4) 0.0198(4) 0.0033(3) 0.0022(3) 0.0023(3)
C4 0.0163(4) 0.0151(4) 0.0128(3) 0.0015(3) 0.0005(3) 0.0039(3)
C5 0.0155(4) 0.0163(4) 0.0169(4) 0.0005(3) 0.0032(3) 0.0054(3)
C6 0.0207(4) 0.0172(4) 0.0154(4) 0.0002(3) 0.0042(3) 0.0062(3)
C7 0.0219(4) 0.0188(4) 0.0128(4) -0.0004(3) 0.0005(3) 0.0068(3)
C8 0.0160(4) 0.0167(4) 0.0140(3) 0.0004(3) -0.0008(3) 0.0046(3)
C9 0.0133(3) 0.0112(3) 0.0128(3) 0.0017(3) 0.0009(3) 0.0034(3)
C10 0.0133(3) 0.0112(3) 0.0127(3) 0.0011(3) 0.0006(3) 0.0036(3)
C11 0.0138(4) 0.0192(4) 0.0173(4) -0.0009(3) -0.0020(3) 0.0063(3)
C12 0.0121(4) 0.0220(4) 0.0218(4) -0.0020(3) -0.0001(3) 0.0065(3)
C13 0.0131(3) 0.0185(4) 0.0181(4) -0.0013(3) 0.0021(3) 0.0058(3)
C14 0.0124(3) 0.0119(3) 0.0135(3) 0.0006(3) 0.0016(3) 0.0037(3)
C15 0.0140(4) 0.0149(4) 0.0174(4) -0.0024(3) 0.0014(3) 0.0052(3)
C16 0.0160(4) 0.0173(4) 0.0236(5) -0.0026(3) 0.0057(3) 0.0040(3)
C17 0.0165(4) 0.0240(5) 0.0306(5) -0.0078(4) 0.0046(4) 0.0068(4)
C18 0.0190(4) 0.0219(5) 0.0330(6) -0.0091(4) -0.0028(4) 0.0104(4)
C19 0.0219(5) 0.0184(4) 0.0259(5) -0.0017(4) -0.0034(4) 0.0097(4)
C20 0.0184(4) 0.0162(4) 0.0184(4) -0.0002(3) 0.0000(3) 0.0071(3)
C21 0.0126(3) 0.0151(4) 0.0124(3) 0.0006(3) 0.0026(3) 0.0027(3)
C22 0.0177(4) 0.0184(4) 0.0140(4) -0.0016(3) 0.0025(3) 0.0020(3)
C23 0.0198(4) 0.0279(5) 0.0123(4) 0.0003(3) 0.0026(3) 0.0048(4)
C24 0.0218(5) 0.0288(5) 0.0167(4) 0.0071(4) 0.0026(3) 0.0072(4)
C25 0.0240(5) 0.0189(4) 0.0194(4) 0.0043(3) 0.0019(4) 0.0064(4)
C26 0.0179(4) 0.0160(4) 0.0146(4) 0.0004(3) 0.0014(3) 0.0039(3)
C31 0.0230(5) 0.0188(5) 0.0265(5) 0.0024(4) 0.0050(4) 0.0052(4)
Cl2 0.02878(15) 0.03552(17) 0.0541(2) -0.00367(15) 0.01877(15) 0.00707(12)
Cl3 0.02956(14) 0.03304(15) 0.03064(15) -0.00596(12) 0.00544(11) 0.00387(11)

loop_
_atom_type_symbol
_atom_type_description
_atom_type_scat_dispersion_real
_atom_type_scat_dispersion_imag
_atom_type_scat_source
C C 0.0033 0.0016 'International Tables Vol C Tables 4.2.6.8 and 6.1.1.4'
H H 0.0000 0.0000 'International Tables Vol C Tables 4.2.6.8 and 6.1.1.4'
N N 0.0061 0.0033 'International Tables Vol C Tables 4.2.6.8 and 6.1.1.4'
O O 0.0106 0.0060 'International Tables Vol C Tables 4.2.6.8 and 6.1.1.4'
P P 0.1023 0.0942 'International Tables Vol C Tables 4.2.6.8 and 6.1.1.4'
Cl Cl 0.1484 0.1585 'International Tables Vol C Tables 4.2.6.8 and 6.1.1.4'
Zn Zn 0.2839 1.4301 'International Tables Vol C Tables 4.2.6.8 and 6.1.1.4'
Re Re -1.0185 7.2310 'International Tables Vol C Tables 4.2.6.8 and 6.1.1.4'

loop_
_geom_angle_atom_site_label_1
_geom_angle_atom_site_label_2
_geom_angle_atom_site_label_3
_geom_angle
_geom_angle_publ_flag
C4 Re1 C2 93.79(4) yes
C4 Re1 C1 102.42(4) yes
C2 Re1 C1 90.20(4) yes
C4 Re1 C3 98.06(4) yes
C2 Re1 C3 89.77(4) yes
C1 Re1 C3 159.48(4) yes
C4 Re1 P1 92.20(3) yes
C2 Re1 P1 174.01(3) yes
C1 Re1 P1 88.38(3) yes
C3 Re1 P1 89.52(3) yes
C4 Re1 Zn2 171.49(3) yes
C2 Re1 Zn2 94.68(3) yes
C1 Re1 Zn2 78.35(3) yes
C3 Re1 Zn2 81.20(3) yes
P1 Re1 Zn2 79.333(6) yes
N2 Zn2 N1 76.55(3) yes
N2 Zn2 Cl1 109.13(2) yes
N1 Zn2 Cl1 92.85(2) yes
N2 Zn2 Re1 96.70(2) yes
N1 Zn2 Re1 139.93(2) yes
Cl1 Zn2 Re1 125.978(8) yes
C15 P1 C21 104.57(5) ?
C15 P1 C14 100.20(4) ?
C21 P1 C14 105.40(4) ?
C15 P1 Re1 118.99(3) ?
C21 P1 Re1 113.21(3) ?
C14 P1 Re1 112.87(3) ?
C5 N1 C9 118.68(8) ?
C5 N1 Zn2 125.37(7) ?
C9 N1 Zn2 115.59(6) ?
C10 N2 C14 121.26(8) ?
C10 N2 Zn2 117.17(6) ?
C14 N2 Zn2 121.55(6) ?
O1 C1 Re1 178.04(9) ?
O2 C2 Re1 179.28(9) ?
O3 C3 Re1 178.99(10) ?
O4 C4 Re1 179.07(10) ?
N1 C5 C6 122.79(10) ?
N1 C5 H5 115.1(9) ?
C6 C5 H5 122.0(9) ?
C5 C6 C7 118.43(9) ?
C5 C6 H6 118.4(11) ?
C7 C6 H6 123.1(11) ?
C8 C7 C6 119.36(9) ?
C8 C7 H7 119.8(10) ?
C6 C7 H7 120.8(10) ?
C7 C8 C9 119.06(9) ?
C7 C8 H8 121.2(12) ?
C9 C8 H8 119.7(12) ?
N1 C9 C8 121.60(9) ?
N1 C9 C10 115.68(8) ?
C8 C9 C10 122.72(9) ?
N2 C10 C11 121.17(8) ?
N2 C10 C9 114.65(8) ?
C11 C10 C9 124.15(8) ?
C12 C11 C10 118.00(9) ?
C12 C11 H11 121.2(10) ?
C10 C11 H11 120.7(10) ?
C11 C12 C13 120.10(9) ?
C11 C12 H12 122.4(11) ?
C13 C12 H12 117.5(11) ?
C12 C13 C14 118.72(9) ?
C12 C13 H13 118.0(11) ?
C14 C13 H13 123.2(11) ?
N2 C14 C13 120.48(8) ?
N2 C14 P1 114.02(7) ?
C13 C14 P1 125.12(7) ?
C16 C15 C20 119.05(9) ?
C16 C15 P1 121.76(8) ?
C20 C15 P1 119.10(7) ?
C17 C16 C15 120.08(11) ?
C17 C16 H16 120.1(10) ?
C15 C16 H16 119.8(10) ?
C16 C17 C18 120.50(11) ?
C16 C17 H17 117.8(11) ?
C18 C17 H17 121.7(11) ?
C19 C18 C17 120.04(10) ?
C19 C18 H18 119.5(11) ?
C17 C18 H18 120.5(11) ?
C18 C19 C20 119.97(11) ?
C18 C19 H19 122.5(10) ?
C20 C19 H19 117.5(10) ?
C19 C20 C15 120.35(10) ?
C19 C20 H20 121.8(9) ?
C15 C20 H20 117.8(9) ?
C26 C21 C22 119.57(9) ?
C26 C21 P1 120.34(7) ?
C22 C21 P1 119.47(8) ?
C23 C22 C21 119.76(10) ?
C23 C22 H22 120.7(10) ?
C21 C22 H22 119.5(10) ?
C24 C23 C22 120.54(10) ?
C24 C23 H23 120.6(10) ?
C22 C23 H23 118.9(10) ?
C25 C24 C23 119.95(10) ?
C25 C24 H24 121.5(11) ?
C23 C24 H24 118.5(11) ?
C24 C25 C26 120.04(10) ?
C24 C25 H25 120.5(11) ?
C26 C25 H25 119.5(11) ?
C21 C26 C25 120.10(9) ?
C21 C26 H26 117.6(10) ?
C25 C26 H26 122.2(10) ?
Cl2 C31 Cl3 110.88(7) ?
Cl2 C31 H31A 108.6(10) ?
Cl3 C31 H31A 110.0(10) ?
Cl2 C31 H31B 108.8(10) ?
Cl3 C31 H31B 110.2(11) ?
H31A C31 H31B 108.3(15) ?

loop_
_geom_bond_atom_site_label_1
_geom_bond_atom_site_label_2
_geom_bond_distance
_geom_bond_publ_flag
Re1 C4 1.9368(9) yes
Re1 C2 1.9642(10) yes
Re1 C1 1.9704(10) yes
Re1 C3 1.9700(11) yes
Re1 P1 2.4273(3) yes
Re1 Zn2 2.61977(15) yes
Zn2 N2 2.1158(8) yes
Zn2 N1 2.1259(8) yes
Zn2 Cl1 2.3126(3) yes
P1 C15 1.8215(10) ?
P1 C21 1.8200(10) ?
P1 C14 1.8636(9) ?
O1 C1 1.1489(13) ?
O2 C2 1.1444(12) ?
O3 C3 1.1452(14) ?
O4 C4 1.1559(12) ?
N1 C5 1.3387(12) ?
N1 C9 1.3526(12) ?
N2 C10 1.3367(12) ?
N2 C14 1.3400(12) ?
C5 C6 1.3858(15) ?
C5 H5 0.921(15) ?
C6 C7 1.3851(16) ?
C6 H6 0.914(18) ?
C7 C8 1.3843(14) ?
C7 H7 0.939(18) ?
C8 C9 1.3900(13) ?
C8 H8 0.921(18) ?
C9 C10 1.4837(13) ?
C10 C11 1.3947(13) ?
C11 C12 1.3884(15) ?
C11 H11 0.933(16) ?
C12 C13 1.3905(15) ?
C12 H12 0.955(17) ?
C13 C14 1.3902(13) ?
C13 H13 0.890(17) ?
C15 C16 1.3980(14) ?
C15 C20 1.3994(15) ?
C16 C17 1.3881(16) ?
C16 H16 0.904(16) ?
C17 C18 1.3852(19) ?
C17 H17 0.902(18) ?
C18 C19 1.3839(18) ?
C18 H18 1.03(2) ?
C19 C20 1.3934(15) ?
C19 H19 1.005(17) ?
C20 H20 0.991(16) ?
C21 C26 1.3943(14) ?
C21 C22 1.3980(13) ?
C22 C23 1.3908(16) ?
C22 H22 0.932(17) ?
C23 C24 1.3838(18) ?
C23 H23 0.915(18) ?
C24 C25 1.3882(16) ?
C24 H24 0.942(17) ?
C25 C26 1.3938(15) ?
C25 H25 0.936(18) ?
C26 H26 0.936(17) ?
C31 Cl2 1.7625(12) ?
C31 Cl3 1.7640(13) ?
C31 H31A 0.957(17) ?
C31 H31B 0.921(18) ?
